data_4515993
loop_
_publ_author_name
'Kalita, Pankaj'
'Goura, Joydeb'
'Herrera, Juan Manuel'
'Colacio, Enrique'
'Chandrasekhar, Vadapalli'

_publ_section_title
;
 Heterometallic Octanuclear
 Ni<sup>II</sup><sub>4</sub>Ln<sup>III</sup><sub>4</sub> (Ln = Y, Gd, Tb,
 Dy, Ho, Er) Complexes Containing
 Ni<sup>II</sup><sub>2</sub>Ln<sup>III</sup><sub>2</sub>O<sub>4</sub>
 Distorted Cubane Motifs: Synthesis, Structure, and Magnetic Properties.
;
_journal_issue 5
_journal_name_full 'ACS omega'
_journal_page_first 5202
_journal_page_last 5211
_journal_paper_doi 10.1021/acsomega.8b00292
_journal_volume 3
_journal_year 2018
_chemical_formula_moiety 'C64 H98 Gd4 N8 Ni4 O34, 2(H O)'
_chemical_formula_sum 'C64 H100 Gd4 N8 Ni4 O36'
_chemical_formula_weight 2421.35
_space_group_crystal_system monoclinic
_space_group_IT_number 14
_space_group_name_Hall '-P 2yn'
_space_group_name_H-M_alt 'P 1 21/n 1'
_atom_sites_solution_hydrogens mixed
_atom_sites_solution_primary dual
_audit_creation_date 2018-04-20
_audit_creation_method
;
Olex2 1.2-alpha
(compiled 2018.04.18 svn.r3501 for OlexSys, GUI svn.r5488)
;
_cell_angle_alpha 90
_cell_angle_beta 96.593(3)
_cell_angle_gamma 90
_cell_formula_units_Z 2
_cell_length_a 12.8381(6)
_cell_length_b 15.4317(6)
_cell_length_c 23.4889(10)
_cell_measurement_reflns_used 9897
_cell_measurement_temperature 100(2)
_cell_measurement_theta_max 27.94
_cell_measurement_theta_min 2.78
_cell_volume 4622.7(3)
_computing_molecular_graphics 'Olex2 (Dolomanov et al., 2009)'
_computing_publication_material 'Olex2 (Dolomanov et al., 2009)'
_computing_structure_refinement 'ShelXL (Sheldrick, 2015)'
_computing_structure_solution 'ShelXT (Sheldrick, 2015)'
_diffrn_ambient_temperature 100(2)
_diffrn_detector 'Bruker APEX2 area detector'
_diffrn_detector_area_resol_mean 7.9
_diffrn_detector_type 'CCD area detector'
_diffrn_measured_fraction_theta_full 0.998
_diffrn_measured_fraction_theta_max 0.995
_diffrn_measurement_device 'three-circle diffractometer'
_diffrn_measurement_device_type 'Bruker SMART APEX2 area detector'
_diffrn_measurement_method '\w and \f scans'
_diffrn_radiation_monochromator 'mirror optics'
_diffrn_radiation_probe x-ray
_diffrn_radiation_type MoK\a
_diffrn_radiation_wavelength 0.71073
_diffrn_reflns_av_R_equivalents 0.0604
_diffrn_reflns_av_unetI/netI 0.0404
_diffrn_reflns_Laue_measured_fraction_full 0.998
_diffrn_reflns_Laue_measured_fraction_max 0.995
_diffrn_reflns_limit_h_max 17
_diffrn_reflns_limit_h_min -17
_diffrn_reflns_limit_k_max 20
_diffrn_reflns_limit_k_min -20
_diffrn_reflns_limit_l_max 31
_diffrn_reflns_limit_l_min -31
_diffrn_reflns_number 70794
_diffrn_reflns_point_group_measured_fraction_full 0.998
_diffrn_reflns_point_group_measured_fraction_max 0.995
_diffrn_reflns_theta_full 25.242
_diffrn_reflns_theta_max 28.365
_diffrn_reflns_theta_min 1.582
_diffrn_source 'microfocus sealed X-ray tube'
_diffrn_source_type 'Incoatec I\ms'
_diffrn_standards_number 0
_exptl_absorpt_coefficient_mu 3.704
_exptl_absorpt_correction_T_max 0.7457
_exptl_absorpt_correction_T_min 0.5937
_exptl_absorpt_correction_type multi-scan
_exptl_absorpt_process_details
'SADABS-2012/1 (Bruker,2012) was used for absorption correction. wR2(int) was 0.0909 before and 0.0606 after correction. The Ratio of minimum to maximum transmission is 0.7962. The \l/2 correction factor is 0.0015.'
_exptl_crystal_colour green
_exptl_crystal_colour_primary green
_exptl_crystal_density_diffrn 1.740
_exptl_crystal_description block
_exptl_crystal_F_000 2392
_exptl_crystal_size_max 0.5
_exptl_crystal_size_mid 0.12
_exptl_crystal_size_min 0.1
_refine_diff_density_max 1.960
_refine_diff_density_min -1.240
_refine_diff_density_rms 0.161
_refine_ls_extinction_method none
_refine_ls_goodness_of_fit_ref 1.035
_refine_ls_hydrogen_treatment mixed
_refine_ls_matrix_type full
_refine_ls_number_parameters 540
_refine_ls_number_reflns 11505
_refine_ls_number_restraints 5
_refine_ls_restrained_S_all 1.034
_refine_ls_R_factor_all 0.0464
_refine_ls_R_factor_gt 0.0370
_refine_ls_shift/su_max 0.001
_refine_ls_shift/su_mean 0.000
_refine_ls_structure_factor_coef Fsqd
_refine_ls_weighting_details 'w=1/[\s^2^(Fo^2^)+(0.0496P)^2^+15.2722P] where P=(Fo^2^+2Fc^2^)/3'
_refine_ls_weighting_scheme calc
_refine_ls_wR_factor_gt 0.0985
_refine_ls_wR_factor_ref 0.1032
_reflns_Friedel_coverage 0.000
_reflns_number_gt 9687
_reflns_number_total 11505
_reflns_threshold_expression 'I > 2\s(I)'
_cod_data_source_file ao8b00292_si_001.cif
_cod_data_source_block ni4gd4
_cod_database_code 4515993
_shelx_shelxl_version_number 2016/4
_shelx_space_group_comment
;
The symmetry employed for this shelxl refinement is uniquely defined
by the following loop, which should always be used as a source of
symmetry information in preference to the above space-group names.
They are only intended as comments.
;
_shelx_estimated_absorpt_t_max 0.708
_shelx_estimated_absorpt_t_min 0.259
_olex2_refinement_description
;
1. Fixed Uiso
 At 1.2 times of:
  All C(H) groups, All C(H,H) groups, All N(H) groups
 At 1.5 times of:
  All C(H,H,H) groups, All O(H) groups
2. Restrained distances
 H1H-O1H
 0.84 with sigma of 0.002
 H1G-Gd2
 2.7 with sigma of 0.004
 H1H-O1H \\sim O2H-H2H \\sim H1G-O1G
 with sigma of 0.002
3. Uiso/Uaniso restraints and constraints
Uanis(O3B) = Uanis(O3A)
4.a Free rotating group:
 O1I(H1I)
4.b Ternary CH refined with riding coordinates:
 N2A(H2A), N2B(H2B)
4.c Secondary CH2 refined with riding coordinates:
 C8A(H8AA,H8AB), C8B(H8BA,H8BB), C9A(H9AA,H9AB), C9B(H9BA,H9BB), C10A(H10A,
 H10B), C10B(H10C,H10D), C11A(H11A,H11B), C11B(H11C,H11D)
4.d Aromatic/amide H refined with riding coordinates:
 C3A(H3AA), C3B(H3BA), C4A(H4A), C4B(H4B), C5A(H5A), C5B(H5B), C7A(H7A),
 C7B(H7B)
4.e Idealised Me refined as rotating group:
 C2C(H2CA,H2CB,H2CC), C2D(H2DA,H2DB,H2DC), C2E(H2EA,H2EB,H2EC), C2F(H2FA,H2FB,
 H2FC), C12A(H12A,H12B,H12C), C12B(H12D,H12E,H12F)
4.f Idealised tetrahedral OH refined as rotating group:
 O3A(H3A), O3B(H3B)
;
_olex2_submission_special_instructions 'No special instructions were received'

loop_
_space_group_symop_operation_xyz
'x, y, z'
'-x+1/2, y+1/2, -z+1/2'
'-x, -y, -z'
'x-1/2, -y-1/2, z-1/2'

loop_
_atom_site_label
_atom_site_type_symbol
_atom_site_fract_x
_atom_site_fract_y
_atom_site_fract_z
_atom_site_U_iso_or_equiv
_atom_site_adp_type
_atom_site_occupancy
_atom_site_site_symmetry_order
_atom_site_calc_flag
_atom_site_refinement_flags_posn
Gd1 Gd 0.51841(2) 0.68563(2) 0.50236(2) 0.01770(6) Uani 1 1 d .
Gd2 Gd 0.47477(2) 0.49268(2) 0.37995(2) 0.01876(6) Uani 1 1 d D
Ni1 Ni 0.67225(5) 0.69459(4) 0.63692(3) 0.02126(13) Uani 1 1 d .
Ni2 Ni 0.42071(5) 0.71851(4) 0.63288(2) 0.01950(12) Uani 1 1 d .
O1A O 0.4519(3) 0.5129(2) 0.71722(14) 0.0267(7) Uani 1 1 d .
O1B O 0.6207(3) 0.8297(2) 0.50375(15) 0.0256(7) Uani 1 1 d .
O1C O 0.4639(3) 0.6357(2) 0.34151(14) 0.0284(8) Uani 1 1 d .
O1D O 0.6473(3) 0.5445(2) 0.39679(15) 0.0299(8) Uani 1 1 d .
O1E O 0.3618(3) 0.7654(2) 0.49559(14) 0.0267(7) Uani 1 1 d .
O1F O 0.6967(3) 0.4865(2) 0.66671(16) 0.0280(8) Uani 1 1 d .
O1G O 0.4446(3) 0.5653(2) 0.45976(14) 0.0259(7) Uani 1 1 d D
O1H O 0.4222(2) 0.62166(19) 0.57520(13) 0.0193(6) Uani 1 1 d D
H1H H 0.3604(14) 0.610(3) 0.562(2) 0.030(15) Uiso 1 1 d D
O2A O 0.5505(3) 0.6420(2) 0.67733(13) 0.0222(7) Uani 1 1 d .
O2B O 0.5425(2) 0.77045(18) 0.59280(13) 0.0195(6) Uani 1 1 d .
O2C O 0.4855(3) 0.7392(2) 0.40709(14) 0.0289(8) Uani 1 1 d .
O2D O 0.6705(3) 0.6506(2) 0.46024(16) 0.0324(8) Uani 1 1 d .
O2E O 0.3074(3) 0.7892(2) 0.58170(14) 0.0246(7) Uani 1 1 d .
O2F O 0.7835(3) 0.6127(2) 0.67581(15) 0.0274(7) Uani 1 1 d .
O2H O 0.6291(2) 0.6098(2) 0.57266(13) 0.0199(6) Uani 1 1 d D
H2H H 0.6889(19) 0.596(4) 0.564(2) 0.042(18) Uiso 1 1 d D
O3A O 0.9142(5) 0.8292(4) 0.5177(3) 0.0850(14) Uani 1 1 d .
H3A H 0.937215 0.874213 0.534977 0.127 Uiso 1 1 calc GR
O3B O 0.1527(5) 0.5420(5) 0.7236(3) 0.0850(14) Uani 1 1 d .
H3B H 0.184112 0.565463 0.753002 0.127 Uiso 1 1 calc GR
N1A N 0.7062(3) 0.7746(3) 0.70401(19) 0.0286(9) Uani 1 1 d .
N1B N 0.4334(3) 0.8157(3) 0.68921(17) 0.0262(9) Uani 1 1 d .
N2A N 0.7951(3) 0.7628(3) 0.60387(19) 0.0309(10) Uani 1 1 d .
H2A H 0.762882 0.809148 0.577800 0.037 Uiso 1 1 calc R
N2B N 0.3035(3) 0.6744(3) 0.68291(18) 0.0284(9) Uani 1 1 d .
H2B H 0.335864 0.629857 0.710363 0.034 Uiso 1 1 calc R
C1A C 0.5685(4) 0.6288(3) 0.7342(2) 0.0258(10) Uani 1 1 d .
C1B C 0.5526(4) 0.8570(3) 0.5897(2) 0.0223(9) Uani 1 1 d .
C1C C 0.4799(4) 0.7121(3) 0.3564(2) 0.0234(9) Uani 1 1 d .
C1D C 0.7014(4) 0.6015(3) 0.4232(2) 0.0273(10) Uani 1 1 d .
C1E C 0.2953(4) 0.7914(3) 0.5275(2) 0.0244(10) Uani 1 1 d .
C1F C 0.7774(4) 0.5326(3) 0.6817(2) 0.0258(10) Uani 1 1 d .
C2A C 0.5176(4) 0.5574(3) 0.7571(2) 0.0285(11) Uani 1 1 d .
C2B C 0.5980(4) 0.8913(3) 0.5434(2) 0.0249(10) Uani 1 1 d .
C2C C 0.4897(6) 0.7781(3) 0.3104(2) 0.0397(14) Uani 1 1 d .
H2CA H 0.427477 0.815332 0.306354 0.060 Uiso 1 1 calc GR
H2CB H 0.495684 0.748467 0.274018 0.060 Uiso 1 1 calc GR
H2CC H 0.552344 0.813477 0.320833 0.060 Uiso 1 1 calc GR
C2D C 0.8118(5) 0.6141(5) 0.4086(3) 0.0507(17) Uani 1 1 d .
H2DA H 0.831031 0.565487 0.385059 0.076 Uiso 1 1 calc GR
H2DB H 0.860222 0.616615 0.444009 0.076 Uiso 1 1 calc GR
H2DC H 0.815967 0.668328 0.387284 0.076 Uiso 1 1 calc GR
C2E C 0.1938(5) 0.8289(4) 0.4981(2) 0.0395(13) Uani 1 1 d .
H2EA H 0.160985 0.865313 0.525192 0.059 Uiso 1 1 calc GR
H2EB H 0.146147 0.781650 0.484815 0.059 Uiso 1 1 calc GR
H2EC H 0.208841 0.864034 0.465218 0.059 Uiso 1 1 calc GR
C2F C 0.8740(5) 0.4867(4) 0.7093(3) 0.0451(16) Uani 1 1 d .
H2FA H 0.854973 0.449189 0.740166 0.068 Uiso 1 1 calc GR
H2FB H 0.925656 0.529635 0.725214 0.068 Uiso 1 1 calc GR
H2FC H 0.904100 0.451557 0.680575 0.068 Uiso 1 1 calc GR
C3A C 0.5356(5) 0.5343(4) 0.8147(2) 0.0415(14) Uani 1 1 d .
H3AA H 0.499698 0.486644 0.828965 0.050 Uiso 1 1 calc R
C3B C 0.6180(4) 0.9785(3) 0.5380(2) 0.0312(11) Uani 1 1 d .
H3BA H 0.649951 0.999574 0.506221 0.037 Uiso 1 1 calc R
C4A C 0.6067(6) 0.5819(5) 0.8508(3) 0.058(2) Uani 1 1 d .
H4A H 0.621755 0.565535 0.889853 0.070 Uiso 1 1 calc R
C4B C 0.5901(5) 1.0361(3) 0.5807(2) 0.0355(13) Uani 1 1 d .
H4B H 0.604101 1.096399 0.578218 0.043 Uiso 1 1 calc R
C5A C 0.6558(6) 0.6533(5) 0.8303(3) 0.0536(18) Uani 1 1 d .
H5A H 0.703142 0.686050 0.855870 0.064 Uiso 1 1 calc R
C5B C 0.5432(4) 1.0042(3) 0.6252(2) 0.0324(12) Uani 1 1 d .
H5B H 0.523983 1.043419 0.653413 0.039 Uiso 1 1 calc R
C6A C 0.6373(5) 0.6787(4) 0.7719(2) 0.0370(13) Uani 1 1 d .
C6B C 0.5219(4) 0.9156(3) 0.6313(2) 0.0258(10) Uani 1 1 d .
C7A C 0.6972(5) 0.7533(3) 0.7548(2) 0.0346(12) Uani 1 1 d .
H7A H 0.731919 0.788242 0.784396 0.042 Uiso 1 1 calc R
C7B C 0.4679(4) 0.8909(3) 0.6799(2) 0.0284(11) Uani 1 1 d .
H7B H 0.457496 0.934769 0.707075 0.034 Uiso 1 1 calc R
C8A C 0.7798(4) 0.8439(3) 0.6923(2) 0.0356(12) Uani 1 1 d .
H8AA H 0.818723 0.864853 0.728494 0.043 Uiso 1 1 calc R
H8AB H 0.741241 0.893361 0.673006 0.043 Uiso 1 1 calc R
C8B C 0.3747(5) 0.7997(4) 0.7386(2) 0.0357(12) Uani 1 1 d .
H8BA H 0.357028 0.855326 0.756172 0.043 Uiso 1 1 calc R
H8BB H 0.417642 0.764863 0.767957 0.043 Uiso 1 1 calc R
C9A C 0.8550(4) 0.8055(4) 0.6537(3) 0.0377(13) Uani 1 1 d .
H9AA H 0.899611 0.851864 0.640306 0.045 Uiso 1 1 calc R
H9AB H 0.901268 0.762670 0.675453 0.045 Uiso 1 1 calc R
C9B C 0.2754(4) 0.7511(4) 0.7169(2) 0.0340(12) Uani 1 1 d .
H9BA H 0.239141 0.731739 0.749608 0.041 Uiso 1 1 calc R
H9BB H 0.227509 0.789682 0.692499 0.041 Uiso 1 1 calc R
C10A C 0.8626(5) 0.7090(5) 0.5709(3) 0.0504(17) Uani 1 1 d .
H10A H 0.889976 0.659995 0.595397 0.060 Uiso 1 1 calc R
H10B H 0.818529 0.684361 0.537480 0.060 Uiso 1 1 calc R
C10B C 0.2117(4) 0.6345(4) 0.6488(2) 0.0346(12) Uani 1 1 d .
H10C H 0.236184 0.583303 0.628669 0.042 Uiso 1 1 calc R
H10D H 0.183244 0.676511 0.619176 0.042 Uiso 1 1 calc R
C11A C 0.9521(6) 0.7539(6) 0.5501(4) 0.070(2) Uani 1 1 d .
H11A H 1.002915 0.771682 0.582949 0.084 Uiso 1 1 calc R
H11B H 0.988268 0.714517 0.525508 0.084 Uiso 1 1 calc R
C11B C 0.1228(5) 0.6059(4) 0.6820(3) 0.0455(15) Uani 1 1 d .
H11C H 0.096011 0.657090 0.701229 0.055 Uiso 1 1 calc R
H11D H 0.064815 0.583068 0.654748 0.055 Uiso 1 1 calc R
C12A C 0.3927(5) 0.4430(4) 0.7392(2) 0.0344(12) Uani 1 1 d .
H12A H 0.346142 0.417227 0.707752 0.052 Uiso 1 1 calc GR
H12B H 0.350769 0.465790 0.768189 0.052 Uiso 1 1 calc GR
H12C H 0.441121 0.398813 0.756564 0.052 Uiso 1 1 calc GR
C12B C 0.6720(4) 0.8601(3) 0.4556(2) 0.0305(11) Uani 1 1 d .
H12D H 0.684069 0.811026 0.430647 0.046 Uiso 1 1 calc GR
H12E H 0.739355 0.886726 0.469718 0.046 Uiso 1 1 calc GR
H12F H 0.627375 0.902968 0.433854 0.046 Uiso 1 1 calc GR
O1I O 0.2446(5) 0.5963(4) 0.8282(3) 0.0781(17) Uani 1 1 d .
H1I H 0.297460 0.627548 0.839823 0.117 Uiso 1 1 d G
H1G H 0.3811(11) 0.567(6) 0.465(2) 0.15(5) Uiso 1 1 d D

loop_
_atom_site_aniso_label
_atom_site_aniso_U_11
_atom_site_aniso_U_22
_atom_site_aniso_U_33
_atom_site_aniso_U_23
_atom_site_aniso_U_13
_atom_site_aniso_U_12
Gd1 0.02240(11) 0.01392(10) 0.01639(11) -0.00185(8) 0.00061(8) -0.00057(8)
Gd2 0.02333(12) 0.01396(10) 0.01850(11) -0.00156(8) 0.00033(8) -0.00045(8)
Ni1 0.0226(3) 0.0164(3) 0.0231(3) -0.0021(2) -0.0042(2) -0.0008(2)
Ni2 0.0231(3) 0.0177(3) 0.0170(3) -0.0028(2) -0.0004(2) 0.0021(2)
O1A 0.0352(19) 0.0263(17) 0.0193(16) -0.0019(13) 0.0061(14) -0.0021(14)
O1B 0.0322(18) 0.0158(15) 0.0291(18) -0.0005(13) 0.0048(14) -0.0029(13)
O1C 0.044(2) 0.0182(16) 0.0239(17) 0.0014(13) 0.0071(15) -0.0025(15)
O1D 0.0257(18) 0.0297(18) 0.034(2) -0.0078(15) 0.0041(15) -0.0066(14)
O1E 0.0277(18) 0.0308(18) 0.0214(17) 0.0029(14) 0.0027(14) 0.0089(14)
O1F 0.0276(18) 0.0221(16) 0.0332(19) 0.0021(14) -0.0012(15) 0.0004(14)
O1G 0.0333(19) 0.0201(16) 0.0249(17) -0.0041(13) 0.0057(14) -0.0045(14)
O1H 0.0198(16) 0.0177(15) 0.0197(15) -0.0037(12) -0.0007(12) -0.0007(12)
O2A 0.0259(16) 0.0215(16) 0.0179(15) -0.0016(13) -0.0029(13) 0.0029(13)
O2B 0.0268(16) 0.0114(13) 0.0193(15) -0.0027(12) -0.0010(13) 0.0000(12)
O2C 0.042(2) 0.0225(17) 0.0224(17) 0.0006(14) 0.0041(15) -0.0050(15)
O2D 0.0314(19) 0.0326(19) 0.035(2) -0.0093(16) 0.0094(16) -0.0025(15)
O2E 0.0278(17) 0.0236(16) 0.0215(16) 0.0002(13) -0.0009(13) 0.0068(13)
O2F 0.0265(17) 0.0228(16) 0.0310(18) 0.0011(14) -0.0053(14) 0.0020(14)
O2H 0.0188(15) 0.0176(15) 0.0230(16) -0.0022(12) 0.0005(13) -0.0008(12)
O3A 0.052(2) 0.105(3) 0.098(3) 0.049(3) 0.009(2) -0.010(2)
O3B 0.052(2) 0.105(3) 0.098(3) 0.049(3) 0.009(2) -0.010(2)
N1A 0.027(2) 0.023(2) 0.033(2) -0.0086(18) -0.0085(18) -0.0007(16)
N1B 0.031(2) 0.023(2) 0.023(2) -0.0067(16) -0.0029(17) 0.0050(16)
N2A 0.025(2) 0.032(2) 0.034(2) 0.0017(19) -0.0062(18) -0.0057(17)
N2B 0.031(2) 0.029(2) 0.026(2) 0.0000(17) 0.0068(17) 0.0048(17)
C1A 0.034(3) 0.020(2) 0.022(2) -0.0015(18) -0.0060(19) 0.0027(19)
C1B 0.022(2) 0.016(2) 0.027(2) -0.0025(18) -0.0086(18) 0.0017(17)
C1C 0.025(2) 0.021(2) 0.023(2) 0.0015(18) -0.0014(18) 0.0007(18)
C1D 0.029(3) 0.023(2) 0.029(3) -0.002(2) 0.000(2) -0.0012(19)
C1E 0.025(2) 0.021(2) 0.026(2) 0.0015(19) -0.0004(19) 0.0034(18)
C1F 0.026(2) 0.027(2) 0.024(2) 0.002(2) -0.0027(19) 0.0038(19)
C2A 0.039(3) 0.027(2) 0.018(2) -0.0008(19) -0.003(2) 0.006(2)
C2B 0.025(2) 0.018(2) 0.029(2) -0.0031(19) -0.0036(19) 0.0022(18)
C2C 0.074(4) 0.023(3) 0.022(3) -0.001(2) 0.004(3) -0.010(3)
C2D 0.036(3) 0.063(4) 0.056(4) -0.019(3) 0.018(3) -0.019(3)
C2E 0.036(3) 0.055(4) 0.026(3) 0.001(3) -0.001(2) 0.015(3)
C2F 0.032(3) 0.036(3) 0.064(4) 0.018(3) -0.011(3) 0.002(2)
C3A 0.054(4) 0.039(3) 0.030(3) 0.006(2) -0.003(3) -0.001(3)
C3B 0.034(3) 0.021(2) 0.037(3) 0.004(2) -0.005(2) -0.007(2)
C4A 0.088(6) 0.059(4) 0.023(3) 0.010(3) -0.011(3) -0.004(4)
C4B 0.049(3) 0.016(2) 0.038(3) -0.002(2) -0.009(3) -0.004(2)
C5A 0.078(5) 0.055(4) 0.024(3) -0.010(3) -0.013(3) -0.009(4)
C5B 0.044(3) 0.016(2) 0.035(3) -0.005(2) -0.007(2) 0.004(2)
C6A 0.047(3) 0.036(3) 0.025(3) -0.007(2) -0.008(2) 0.001(2)
C6B 0.031(3) 0.018(2) 0.026(2) -0.0051(18) -0.007(2) 0.0014(18)
C7A 0.043(3) 0.031(3) 0.027(3) -0.012(2) -0.008(2) -0.001(2)
C7B 0.032(3) 0.025(2) 0.025(2) -0.012(2) -0.008(2) 0.010(2)
C8A 0.034(3) 0.027(3) 0.042(3) -0.006(2) -0.010(2) -0.007(2)
C8B 0.045(3) 0.039(3) 0.024(3) -0.007(2) 0.010(2) 0.005(2)
C9A 0.027(3) 0.035(3) 0.048(3) 0.001(3) -0.013(2) -0.008(2)
C9B 0.040(3) 0.038(3) 0.026(3) -0.007(2) 0.013(2) 0.007(2)
C10A 0.023(3) 0.077(5) 0.051(4) -0.019(3) 0.004(3) -0.005(3)
C10B 0.029(3) 0.037(3) 0.040(3) -0.008(2) 0.010(2) -0.002(2)
C11A 0.044(4) 0.107(7) 0.057(5) 0.016(5) 0.003(3) -0.010(4)
C11B 0.032(3) 0.054(4) 0.053(4) 0.005(3) 0.013(3) -0.001(3)
C12A 0.043(3) 0.034(3) 0.028(3) 0.000(2) 0.013(2) -0.003(2)
C12B 0.033(3) 0.026(2) 0.034(3) 0.002(2) 0.010(2) -0.003(2)
O1I 0.097(5) 0.078(4) 0.061(4) -0.003(3) 0.014(3) 0.019(3)

loop_
_atom_type_symbol
_atom_type_description
_atom_type_scat_dispersion_real
_atom_type_scat_dispersion_imag
_atom_type_scat_source
C C 0.0033 0.0016 'International Tables Vol C Tables 4.2.6.8 and 6.1.1.4'
H H 0.0000 0.0000 'International Tables Vol C Tables 4.2.6.8 and 6.1.1.4'
Gd Gd -0.1653 3.9035 'International Tables Vol C Tables 4.2.6.8 and 6.1.1.4'
N N 0.0061 0.0033 'International Tables Vol C Tables 4.2.6.8 and 6.1.1.4'
Ni Ni 0.3393 1.1124 'International Tables Vol C Tables 4.2.6.8 and 6.1.1.4'
O O 0.0106 0.0060 'International Tables Vol C Tables 4.2.6.8 and 6.1.1.4'

loop_
_geom_angle_atom_site_label_1
_geom_angle_atom_site_label_2
_geom_angle_atom_site_label_3
_geom_angle
_geom_angle_site_symmetry_1
_geom_angle_site_symmetry_3
Ni1 Gd1 Gd2 55.096(11) . 3_666
Ni2 Gd1 Gd2 57.231(11) . 3_666
Ni2 Gd1 Ni1 55.047(14) . .
O1B Gd1 Gd2 129.04(8) . 3_666
O1B Gd1 Ni1 73.95(8) . .
O1B Gd1 Ni2 95.61(8) . .
O1E Gd1 Gd2 111.59(8) . 3_666
O1E Gd1 Ni1 115.26(8) . .
O1E Gd1 Ni2 65.84(8) . .
O1E Gd1 O1B 88.85(11) . .
O1E Gd1 O1H 76.13(11) . .
O1E Gd1 O2B 78.66(11) . .
O1E Gd1 O2C 72.29(12) . .
O1E Gd1 O2D 146.98(12) . .
O1E Gd1 O2H 138.54(11) . .
O1G Gd1 Gd2 73.06(9) . 3_666
O1G Gd1 Ni1 126.16(9) . .
O1G Gd1 Ni2 109.52(9) . .
O1G Gd1 O1B 153.94(12) . .
O1G Gd1 O1E 95.07(13) . .
O1G Gd1 O1H 75.97(11) . .
O1G Gd1 O2B 144.56(11) . .
O1G Gd1 O2C 81.31(12) . .
O1G Gd1 O2D 87.18(13) . .
O1G Gd1 O2H 95.17(11) . .
O1H Gd1 Gd2 35.46(7) . 3_666
O1H Gd1 Ni1 70.32(7) . .
O1H Gd1 Ni2 34.50(7) . .
O1H Gd1 O1B 129.78(10) . .
O1H Gd1 O2B 68.64(10) . .
O2B Gd1 Gd2 76.99(7) . 3_666
O2B Gd1 Ni1 38.02(7) . .
O2B Gd1 Ni2 36.10(7) . .
O2B Gd1 O1B 61.45(11) . .
O2C Gd1 Gd2 154.27(8) . 3_666
O2C Gd1 Ni1 148.13(9) . .
O2C Gd1 Ni2 137.35(9) . .
O2C Gd1 O1B 75.37(11) . .
O2C Gd1 O1H 138.92(11) . .
O2C Gd1 O2B 127.80(10) . .
O2D Gd1 Gd2 100.60(9) . 3_666
O2D Gd1 Ni1 88.82(9) . .
O2D Gd1 Ni2 143.60(9) . .
O2D Gd1 O1B 75.96(12) . .
O2D Gd1 O1H 135.74(12) . .
O2D Gd1 O2B 116.95(12) . .
O2D Gd1 O2C 75.53(13) . .
O2D Gd1 O2H 73.61(12) . .
O2H Gd1 Gd2 35.99(8) . 3_666
O2H Gd1 Ni1 33.29(7) . .
O2H Gd1 Ni2 72.86(8) . .
O2H Gd1 O1B 98.84(11) . .
O2H Gd1 O1H 67.69(11) . .
O2H Gd1 O2B 69.97(10) . .
O2H Gd1 O2C 149.08(12) . .
Ni1 Gd2 Gd1 57.112(11) 3_666 3_666
O1A Gd2 Gd1 128.77(8) 3_666 3_666
O1A Gd2 Ni1 96.96(8) 3_666 3_666
O1C Gd2 Gd1 156.80(8) . 3_666
O1C Gd2 Ni1 136.47(9) . 3_666
O1C Gd2 O1A 72.90(11) . 3_666
O1C Gd2 O2A 124.96(11) . 3_666
O1C Gd2 O2H 140.16(12) . 3_666
O1D Gd2 Gd1 100.23(9) . 3_666
O1D Gd2 Ni1 143.03(9) . 3_666
O1D Gd2 O1A 74.09(12) . 3_666
O1D Gd2 O1C 76.17(13) . .
O1D Gd2 O1F 147.37(12) . 3_666
O1D Gd2 O1H 73.26(12) . 3_666
O1D Gd2 O2A 116.12(11) . 3_666
O1D Gd2 O2H 134.83(12) . 3_666
O1F Gd2 Gd1 111.65(9) 3_666 3_666
O1F Gd2 Ni1 65.97(8) 3_666 3_666
O1F Gd2 O1A 90.54(12) 3_666 3_666
O1F Gd2 O1C 71.79(12) 3_666 .
O1F Gd2 O1H 138.32(11) 3_666 3_666
O1F Gd2 O2A 78.78(11) 3_666 3_666
O1F Gd2 O2H 76.65(11) 3_666 3_666
O1G Gd2 Gd1 75.72(9) . 3_666
O1G Gd2 Ni1 111.60(9) . 3_666
O1G Gd2 O1A 150.54(11) . 3_666
O1G Gd2 O1C 81.17(12) . .
O1G Gd2 O1D 86.50(13) . .
O1G Gd2 O1F 94.49(13) . 3_666
O1G Gd2 O1H 98.08(11) . 3_666
O1G Gd2 O2A 147.60(12) . 3_666
O1G Gd2 O2H 77.66(11) . 3_666
O1H Gd2 Gd1 36.40(8) 3_666 3_666
O1H Gd2 Ni1 72.44(7) 3_666 3_666
O1H Gd2 O1A 97.27(11) 3_666 3_666
O1H Gd2 O1C 149.41(12) 3_666 .
O1H Gd2 O2A 69.48(10) 3_666 3_666
O1H Gd2 O2H 67.64(11) 3_666 3_666
O2A Gd2 Gd1 77.50(7) 3_666 3_666
O2A Gd2 Ni1 36.75(8) 3_666 3_666
O2A Gd2 O1A 61.80(11) 3_666 3_666
O2H Gd2 Gd1 34.99(7) 3_666 3_666
O2H Gd2 Ni1 35.16(7) 3_666 3_666
O2H Gd2 O1A 131.62(10) 3_666 3_666
O2H Gd2 O2A 69.94(11) 3_666 3_666
Gd2 Ni1 Gd1 67.793(11) 3_666 .
O2A Ni1 Gd1 91.19(8) . .
O2A Ni1 Gd2 45.33(9) . 3_666
O2A Ni1 O2B 81.65(12) . .
O2A Ni1 N2A 171.98(15) . .
O2B Ni1 Gd1 44.17(8) . .
O2B Ni1 Gd2 90.98(8) . 3_666
O2F Ni1 Gd1 131.80(10) . .
O2F Ni1 Gd2 83.02(10) . 3_666
O2F Ni1 O2A 94.47(13) . .
O2F Ni1 O2B 173.97(12) . .
O2F Ni1 N2A 87.66(16) . .
O2H Ni1 Gd1 39.77(9) . .
O2H Ni1 Gd2 43.46(9) . 3_666
O2H Ni1 O2A 86.14(13) . .
O2H Ni1 O2B 82.27(12) . .
O2H Ni1 O2F 92.90(13) . .
O2H Ni1 N2A 101.49(15) . .
N1A Ni1 Gd1 140.73(12) . .
N1A Ni1 Gd2 132.15(14) . 3_666
N1A Ni1 O2A 89.33(16) . .
N1A Ni1 O2B 97.29(14) . .
N1A Ni1 O2F 87.24(15) . .
N1A Ni1 O2H 175.47(17) . .
N1A Ni1 N2A 83.04(18) . .
N2A Ni1 Gd1 93.15(12) . .
N2A Ni1 Gd2 142.69(12) . 3_666
N2A Ni1 O2B 96.81(15) . .
O1H Ni2 Gd1 43.01(9) . .
O1H Ni2 O2A 81.74(12) . .
O1H Ni2 O2B 85.17(12) . .
O1H Ni2 O2E 93.44(13) . .
O1H Ni2 N2B 101.31(15) . .
O2A Ni2 Gd1 90.56(9) . .
O2B Ni2 Gd1 44.81(8) . .
O2B Ni2 O2A 81.60(12) . .
O2B Ni2 O2E 92.77(13) . .
O2B Ni2 N2B 172.92(14) . .
O2E Ni2 Gd1 82.32(9) . .
O2E Ni2 O2A 172.84(13) . .
O2E Ni2 N2B 89.71(15) . .
N1B Ni2 Gd1 133.15(13) . .
N1B Ni2 O1H 174.68(16) . .
N1B Ni2 O2A 95.11(14) . .
N1B Ni2 O2B 90.13(16) . .
N1B Ni2 O2E 89.29(15) . .
N1B Ni2 N2B 83.26(18) . .
N2B Ni2 Gd1 142.21(12) . .
N2B Ni2 O2A 96.40(15) . .
C2A O1A Gd2 111.3(3) . 3_666
C2A O1A C12A 115.9(4) . .
C12A O1A Gd2 123.5(3) . 3_666
C2B O1B Gd1 117.0(3) . .
C2B O1B C12B 116.9(4) . .
C12B O1B Gd1 123.0(3) . .
C1C O1C Gd2 140.7(3) . .
C1D O1D Gd2 142.1(3) . .
C1E O1E Gd1 139.2(3) . .
C1F O1F Gd2 137.5(3) . 3_666
Gd1 O1G H1G 106(4) . .
Gd2 O1G Gd1 132.22(17) . .
Gd2 O1G H1G 113.4(5) . .
Gd1 O1H H1H 111(4) . .
Gd2 O1H Gd1 108.14(12) 3_666 .
Gd2 O1H H1H 117(4) 3_666 .
Ni2 O1H Gd1 102.49(13) . .
Ni2 O1H Gd2 107.44(13) . 3_666
Ni2 O1H H1H 109(4) . .
Ni1 O2A Gd2 97.92(12) . 3_666
Ni1 O2A Ni2 98.13(13) . .
Ni2 O2A Gd2 98.48(11) . 3_666
C1A O2A Gd2 114.1(3) . 3_666
C1A O2A Ni1 117.4(3) . .
C1A O2A Ni2 125.8(3) . .
Ni1 O2B Gd1 97.81(11) . .
Ni2 O2B Gd1 99.09(11) . .
Ni2 O2B Ni1 98.63(12) . .
C1B O2B Gd1 118.7(3) . .
C1B O2B Ni1 118.9(3) . .
C1B O2B Ni2 119.3(3) . .
C1C O2C Gd1 139.6(3) . .
C1D O2D Gd1 140.9(3) . .
C1E O2E Ni2 126.3(3) . .
C1F O2F Ni1 127.8(3) . .
Gd1 O2H Gd2 109.02(12) . 3_666
Gd1 O2H H2H 117(4) . .
Gd2 O2H H2H 121(4) 3_666 .
Ni1 O2H Gd1 106.94(13) . .
Ni1 O2H Gd2 101.37(13) . 3_666
Ni1 O2H H2H 99(4) . .
C11A O3A H3A 109.5 . .
C11B O3B H3B 109.5 . .
C7A N1A Ni1 123.3(4) . .
C7A N1A C8A 119.9(4) . .
C8A N1A Ni1 112.6(3) . .
C7B N1B Ni2 125.2(4) . .
C7B N1B C8B 120.5(4) . .
C8B N1B Ni2 112.7(3) . .
Ni1 N2A H2A 107.9 . .
C9A N2A Ni1 105.8(3) . .
C9A N2A H2A 107.9 . .
C9A N2A C10A 112.4(4) . .
C10A N2A Ni1 114.8(4) . .
C10A N2A H2A 107.9 . .
Ni2 N2B H2B 108.0 . .
C9B N2B Ni2 105.7(3) . .
C9B N2B H2B 108.0 . .
C10B N2B Ni2 113.8(3) . .
C10B N2B H2B 108.0 . .
C10B N2B C9B 113.1(4) . .
O2A C1A C2A 117.4(4) . .
O2A C1A C6A 124.5(5) . .
C6A C1A C2A 118.0(5) . .
O2B C1B C2B 118.0(4) . .
O2B C1B C6B 124.0(4) . .
C2B C1B C6B 117.9(4) . .
O1C C1C O2C 124.9(4) . .
O1C C1C C2C 117.9(4) . .
O2C C1C C2C 117.2(4) . .
O1D C1D O2D 124.9(5) . .
O1D C1D C2D 117.7(5) . .
O2D C1D C2D 117.4(5) . .
O1E C1E O2E 125.1(4) . .
O1E C1E C2E 117.0(4) . .
O2E C1E C2E 118.0(4) . .
O1F C1F C2F 117.3(4) . .
O2F C1F O1F 125.6(4) . .
O2F C1F C2F 117.0(5) . .
O1A C2A C1A 113.9(4) . .
O1A C2A C3A 123.8(5) . .
C3A C2A C1A 122.3(5) . .
O1B C2B C1B 113.7(4) . .
C3B C2B O1B 123.5(5) . .
C3B C2B C1B 122.8(5) . .
C1C C2C H2CA 109.5 . .
C1C C2C H2CB 109.5 . .
C1C C2C H2CC 109.5 . .
H2CA C2C H2CB 109.5 . .
H2CA C2C H2CC 109.5 . .
H2CB C2C H2CC 109.5 . .
C1D C2D H2DA 109.5 . .
C1D C2D H2DB 109.5 . .
C1D C2D H2DC 109.5 . .
H2DA C2D H2DB 109.5 . .
H2DA C2D H2DC 109.5 . .
H2DB C2D H2DC 109.5 . .
C1E C2E H2EA 109.5 . .
C1E C2E H2EB 109.5 . .
C1E C2E H2EC 109.5 . .
H2EA C2E H2EB 109.5 . .
H2EA C2E H2EC 109.5 . .
H2EB C2E H2EC 109.5 . .
C1F C2F H2FA 109.5 . .
C1F C2F H2FB 109.5 . .
C1F C2F H2FC 109.5 . .
H2FA C2F H2FB 109.5 . .
H2FA C2F H2FC 109.5 . .
H2FB C2F H2FC 109.5 . .
C2A C3A H3AA 120.5 . .
C4A C3A C2A 119.0(6) . .
C4A C3A H3AA 120.5 . .
C2B C3B H3BA 120.6 . .
C2B C3B C4B 118.9(5) . .
C4B C3B H3BA 120.6 . .
C3A C4A H4A 119.9 . .
C3A C4A C5A 120.3(6) . .
C5A C4A H4A 119.9 . .
C3B C4B H4B 120.4 . .
C5B C4B C3B 119.2(5) . .
C5B C4B H4B 120.4 . .
C4A C5A H5A 119.2 . .
C4A C5A C6A 121.6(6) . .
C6A C5A H5A 119.2 . .
C4B C5B H5B 118.7 . .
C4B C5B C6B 122.7(5) . .
C6B C5B H5B 118.7 . .
C1A C6A C5A 118.7(6) . .
C1A C6A C7A 124.6(5) . .
C5A C6A C7A 116.6(5) . .
C1B C6B C7B 124.7(4) . .
C5B C6B C1B 118.5(5) . .
C5B C6B C7B 116.8(5) . .
N1A C7A C6A 125.1(5) . .
N1A C7A H7A 117.4 . .
C6A C7A H7A 117.4 . .
N1B C7B C6B 125.6(4) . .
N1B C7B H7B 117.2 . .
C6B C7B H7B 117.2 . .
N1A C8A H8AA 110.3 . .
N1A C8A H8AB 110.3 . .
N1A C8A C9A 107.0(4) . .
H8AA C8A H8AB 108.6 . .
C9A C8A H8AA 110.3 . .
C9A C8A H8AB 110.3 . .
N1B C8B H8BA 110.2 . .
N1B C8B H8BB 110.2 . .
N1B C8B C9B 107.6(4) . .
H8BA C8B H8BB 108.5 . .
C9B C8B H8BA 110.2 . .
C9B C8B H8BB 110.2 . .
N2A C9A C8A 109.7(4) . .
N2A C9A H9AA 109.7 . .
N2A C9A H9AB 109.7 . .
C8A C9A H9AA 109.7 . .
C8A C9A H9AB 109.7 . .
H9AA C9A H9AB 108.2 . .
N2B C9B C8B 109.1(4) . .
N2B C9B H9BA 109.9 . .
N2B C9B H9BB 109.9 . .
C8B C9B H9BA 109.9 . .
C8B C9B H9BB 109.9 . .
H9BA C9B H9BB 108.3 . .
N2A C10A H10A 108.3 . .
N2A C10A H10B 108.3 . .
H10A C10A H10B 107.4 . .
C11A C10A N2A 115.8(6) . .
C11A C10A H10A 108.3 . .
C11A C10A H10B 108.3 . .
N2B C10B H10C 108.3 . .
N2B C10B H10D 108.3 . .
N2B C10B C11B 116.1(5) . .
H10C C10B H10D 107.4 . .
C11B C10B H10C 108.3 . .
C11B C10B H10D 108.3 . .
O3A C11A C10A 109.0(6) . .
O3A C11A H11A 109.9 . .
O3A C11A H11B 109.9 . .
C10A C11A H11A 109.9 . .
C10A C11A H11B 109.9 . .
H11A C11A H11B 108.3 . .
O3B C11B C10B 113.4(5) . .
O3B C11B H11C 108.9 . .
O3B C11B H11D 108.9 . .
C10B C11B H11C 108.9 . .
C10B C11B H11D 108.9 . .
H11C C11B H11D 107.7 . .
O1A C12A H12A 109.5 . .
O1A C12A H12B 109.5 . .
O1A C12A H12C 109.5 . .
H12A C12A H12B 109.5 . .
H12A C12A H12C 109.5 . .
H12B C12A H12C 109.5 . .
O1B C12B H12D 109.5 . .
O1B C12B H12E 109.5 . .
O1B C12B H12F 109.5 . .
H12D C12B H12E 109.5 . .
H12D C12B H12F 109.5 . .
H12E C12B H12F 109.5 . .

loop_
_geom_bond_atom_site_label_1
_geom_bond_atom_site_label_2
_geom_bond_distance
_geom_bond_site_symmetry_2
Gd1 Gd2 3.8942(3) 3_666
Gd1 Ni1 3.5321(6) .
Gd1 Ni2 3.4802(6) .
Gd1 O1B 2.580(3) .
Gd1 O1E 2.348(3) .
Gd1 O1G 2.264(3) .
Gd1 O1H 2.432(3) .
Gd1 O2B 2.484(3) .
Gd1 O2C 2.377(3) .
Gd1 O2D 2.351(4) .
Gd1 O2H 2.362(3) .
Gd2 Gd1 3.8943(3) 3_666
Gd2 Ni1 3.4495(6) 3_666
Gd2 O1A 2.569(3) 3_666
Gd2 O1C 2.382(3) .
Gd2 O1D 2.345(3) .
Gd2 O1F 2.365(3) 3_666
Gd2 O1G 2.255(3) .
Gd2 O1H 2.377(3) 3_666
Gd2 O2A 2.477(3) 3_666
Gd2 O2H 2.420(3) 3_666
Ni1 Gd2 3.4496(6) 3_666
Ni1 O2A 2.084(3) .
Ni1 O2B 2.196(3) .
Ni1 O2F 2.042(3) .
Ni1 O2H 2.026(3) .
Ni1 N1A 2.010(4) .
Ni1 N2A 2.117(4) .
Ni2 O1H 2.019(3) .
Ni2 O2A 2.205(3) .
Ni2 O2B 2.077(3) .
Ni2 O2E 2.085(3) .
Ni2 N1B 1.994(4) .
Ni2 N2B 2.125(4) .
O1A Gd2 2.569(3) 3_666
O1A C2A 1.370(6) .
O1A C12A 1.448(6) .
O1B C2B 1.386(6) .
O1B C12B 1.451(6) .
O1C C1C 1.241(6) .
O1D C1D 1.241(6) .
O1E C1E 1.264(6) .
O1F Gd2 2.365(3) 3_666
O1F C1F 1.274(6) .
O1G H1G 0.840(3) .
O1H Gd2 2.377(3) 3_666
O1H H1H 0.840(2) .
O2A Gd2 2.477(3) 3_666
O2A C1A 1.345(5) .
O2B C1B 1.345(5) .
O2C C1C 1.257(6) .
O2D C1D 1.252(6) .
O2E C1E 1.265(6) .
O2F C1F 1.247(6) .
O2H Gd2 2.420(3) 3_666
O2H H2H 0.840(3) .
O3A H3A 0.8400 .
O3A C11A 1.442(10) .
O3B H3B 0.8400 .
O3B C11B 1.411(8) .
N1A C7A 1.255(7) .
N1A C8A 1.475(7) .
N1B C7B 1.270(7) .
N1B C8B 1.475(7) .
N2A H2A 1.0000 .
N2A C9A 1.480(7) .
N2A C10A 1.481(8) .
N2B H2B 1.0000 .
N2B C9B 1.494(6) .
N2B C10B 1.482(7) .
C1A C2A 1.417(7) .
C1A C6A 1.408(7) .
C1B C2B 1.396(7) .
C1B C6B 1.419(7) .
C1C C2C 1.499(7) .
C1D C2D 1.509(8) .
C1E C2E 1.518(7) .
C1F C2F 1.508(7) .
C2A C3A 1.393(7) .
C2B C3B 1.378(7) .
C2C H2CA 0.9800 .
C2C H2CB 0.9800 .
C2C H2CC 0.9800 .
C2D H2DA 0.9800 .
C2D H2DB 0.9800 .
C2D H2DC 0.9800 .
C2E H2EA 0.9800 .
C2E H2EB 0.9800 .
C2E H2EC 0.9800 .
C2F H2FA 0.9800 .
C2F H2FB 0.9800 .
C2F H2FC 0.9800 .
C3A H3AA 0.9500 .
C3A C4A 1.383(9) .
C3B H3BA 0.9500 .
C3B C4B 1.417(8) .
C4A H4A 0.9500 .
C4A C5A 1.383(10) .
C4B H4B 0.9500 .
C4B C5B 1.358(8) .
C5A H5A 0.9500 .
C5A C6A 1.419(8) .
C5B H5B 0.9500 .
C5B C6B 1.405(6) .
C6A C7A 1.466(8) .
C6B C7B 1.453(8) .
C7A H7A 0.9500 .
C7B H7B 0.9500 .
C8A H8AA 0.9900 .
C8A H8AB 0.9900 .
C8A C9A 1.519(8) .
C8B H8BA 0.9900 .
C8B H8BB 0.9900 .
C8B C9B 1.516(8) .
C9A H9AA 0.9900 .
C9A H9AB 0.9900 .
C9B H9BA 0.9900 .
C9B H9BB 0.9900 .
C10A H10A 0.9900 .
C10A H10B 0.9900 .
C10A C11A 1.473(10) .
C10B H10C 0.9900 .
C10B H10D 0.9900 .
C10B C11B 1.519(8) .
C11A H11A 0.9900 .
C11A H11B 0.9900 .
C11B H11C 0.9900 .
C11B H11D 0.9900 .
C12A H12A 0.9800 .
C12A H12B 0.9800 .
C12A H12C 0.9800 .
C12B H12D 0.9800 .
C12B H12E 0.9800 .
C12B H12F 0.9800 .
O1I H1I 0.8516 .

loop_
_geom_hbond_atom_site_label_D
_geom_hbond_atom_site_label_H
_geom_hbond_atom_site_label_A
_geom_hbond_distance_DH
_geom_hbond_distance_HA
_geom_hbond_distance_DA
_geom_hbond_angle_DHA
O3B H3B O1I 0.84 1.91 2.731(9) 167.0

loop_
_geom_torsion_atom_site_label_1
_geom_torsion_atom_site_label_2
_geom_torsion_atom_site_label_3
_geom_torsion_atom_site_label_4
_geom_torsion
_geom_torsion_site_symmetry_1
Gd1 O1B C2B C1B 21.8(5) .
Gd1 O1B C2B C3B -158.1(4) .
Gd1 O1E C1E O2E 11.5(8) .
Gd1 O1E C1E C2E -169.0(4) .
Gd1 O2B C1B C2B -30.1(5) .
Gd1 O2B C1B C6B 151.3(3) .
Gd1 O2C C1C O1C 21.0(8) .
Gd1 O2C C1C C2C -161.1(4) .
Gd1 O2D C1D O1D -5.2(9) .
Gd1 O2D C1D C2D 173.3(4) .
Gd2 O1A C2A C1A 35.9(5) 3_666
Gd2 O1A C2A C3A -142.6(5) 3_666
Gd2 O1C C1C O2C -19.8(9) .
Gd2 O1C C1C C2C 162.3(4) .
Gd2 O1D C1D O2D 10.0(9) .
Gd2 O1D C1D C2D -168.5(4) .
Gd2 O1F C1F O2F 3.1(9) 3_666
Gd2 O1F C1F C2F -177.3(4) 3_666
Gd2 O2A C1A C2A -34.0(5) 3_666
Gd2 O2A C1A C6A 143.4(4) 3_666
Ni1 O2A C1A C2A -147.7(4) .
Ni1 O2A C1A C6A 29.7(6) .
Ni1 O2B C1B C2B 88.6(4) .
Ni1 O2B C1B C6B -90.0(5) .
Ni1 O2F C1F O1F -3.8(8) .
Ni1 O2F C1F C2F 176.6(4) .
Ni1 N1A C7A C6A -16.5(8) .
Ni1 N1A C8A C9A -34.7(5) .
Ni1 N2A C9A C8A -42.4(5) .
Ni1 N2A C10A C11A -176.8(5) .
Ni2 O2A C1A C2A 87.6(5) .
Ni2 O2A C1A C6A -95.1(6) .
Ni2 O2B C1B C2B -151.0(3) .
Ni2 O2B C1B C6B 30.4(5) .
Ni2 O2E C1E O1E -14.9(7) .
Ni2 O2E C1E C2E 165.7(4) .
Ni2 N1B C7B C6B -12.0(7) .
Ni2 N1B C8B C9B -35.7(5) .
Ni2 N2B C9B C8B -41.4(5) .
Ni2 N2B C10B C11B -177.0(4) .
O1A C2A C3A C4A 177.6(6) .
O1B C2B C3B C4B 179.0(4) .
O2A C1A C2A O1A -2.7(6) .
O2A C1A C2A C3A 175.8(5) .
O2A C1A C6A C5A -174.7(5) .
O2A C1A C6A C7A 1.4(9) .
O2B C1B C2B O1B 4.3(6) .
O2B C1B C2B C3B -175.8(4) .
O2B C1B C6B C5B 175.6(4) .
O2B C1B C6B C7B -5.4(7) .
N1A C8A C9A N2A 51.5(6) .
N1B C8B C9B N2B 51.3(6) .
N2A C10A C11A O3A -54.0(9) .
N2B C10B C11B O3B -61.4(8) .
C1A C2A C3A C4A -0.8(9) .
C1A C6A C7A N1A -10.4(9) .
C1B C2B C3B C4B -0.9(8) .
C1B C6B C7B N1B -6.2(8) .
C2A C1A C6A C5A 2.6(8) .
C2A C1A C6A C7A 178.8(5) .
C2A C3A C4A C5A 2.4(11) .
C2B C1B C6B C5B -3.0(7) .
C2B C1B C6B C7B 176.1(4) .
C2B C3B C4B C5B -1.0(8) .
C3A C4A C5A C6A -1.5(12) .
C3B C4B C5B C6B 0.7(8) .
C4A C5A C6A C1A -1.1(11) .
C4A C5A C6A C7A -177.6(7) .
C4B C5B C6B C1B 1.3(8) .
C4B C5B C6B C7B -177.9(5) .
C5A C6A C7A N1A 165.8(6) .
C5B C6B C7B N1B 172.9(5) .
C6A C1A C2A O1A 179.7(5) .
C6A C1A C2A C3A -1.7(8) .
C6B C1B C2B O1B -177.0(4) .
C6B C1B C2B C3B 2.8(7) .
C7A N1A C8A C9A 123.1(5) .
C7B N1B C8B C9B 130.8(5) .
C8A N1A C7A C6A -171.9(5) .
C8B N1B C7B C6B -176.7(5) .
C9A N2A C10A C11A -55.8(7) .
C9B N2B C10B C11B -56.2(6) .
C10A N2A C9A C8A -168.4(5) .
C10B N2B C9B C8B -166.7(4) .
C12A O1A C2A C1A -176.0(4) .
C12A O1A C2A C3A 5.5(7) .
C12B O1B C2B C1B -177.6(4) .
C12B O1B C2B C3B 2.6(7) .

loop_
_smtbx_masks_void_nr
_smtbx_masks_void_average_x
_smtbx_masks_void_average_y
_smtbx_masks_void_average_z
_smtbx_masks_void_volume
_smtbx_masks_void_count_electrons
1 0.000 -0.456 0.500 362.9 242.0
2 0.500 0.922 0.000 362.9 242.0
